data_2224149
loop_
_publ_author_name
'Subashini, R.'
'Khan, F. Nawaz'
'Mittal, Suganya'
'Hathwar, Venkatesha R.'
'Ng, Seik Weng'

_publ_section_title
;
 Ethyl 6-chloro-2-methyl-4-phenylquinoline-3-carboxylate
;
_journal_coeditor_code CI2957
_journal_issue 12
_journal_name_full 'Acta Crystallographica Section E'
_journal_page_first o2986
_journal_paper_doi 10.1107/S160053680904536X
_journal_volume 65
_journal_year 2009
_chemical_formula_iupac 'C19 H16 Cl N O2'
_chemical_formula_moiety 'C19 H16 Cl N O2'
_chemical_formula_sum 'C19 H16 Cl N O2'
_chemical_formula_weight 325.78
_chemical_name_systematic
;
Ethyl 6-chloro-2-methyl-4-phenylquinoline-3-carboxylate
;
_space_group_IT_number 2
_symmetry_cell_setting triclinic
_symmetry_space_group_name_Hall '-P 1'
_symmetry_space_group_name_H-M 'P -1'
_atom_sites_solution_hydrogens geom
_atom_sites_solution_primary direct
_atom_sites_solution_secondary difmap
_audit_creation_method SHELXL-97
_cell_angle_alpha 110.440(2)
_cell_angle_beta 101.588(2)
_cell_angle_gamma 94.860(2)
_cell_formula_units_Z 2
_cell_length_a 8.3622(3)
_cell_length_b 10.1971(3)
_cell_length_c 10.7052(3)
_cell_measurement_reflns_used 1153
_cell_measurement_temperature 290(2)
_cell_measurement_theta_max 24.3
_cell_measurement_theta_min 1.7
_cell_volume 825.91(5)
_computing_cell_refinement 'SAINT (Bruker, 2004)'
_computing_data_collection 'SMART (Bruker, 2004)'
_computing_data_reduction 'SAINT (Bruker, 2004)'
_computing_molecular_graphics 'X-SEED (Barbour, 2001)'
_computing_publication_material 'publCIF (Westrip, 2009)'
_computing_structure_refinement 'SHELXL97 (Sheldrick, 2008)'
_computing_structure_solution 'SHELXS97 (Sheldrick, 2008)'
_diffrn_ambient_temperature 290(2)
_diffrn_measured_fraction_theta_full 0.995
_diffrn_measured_fraction_theta_max 0.995
_diffrn_measurement_device_type 'Bruker SMART CCD area-detector'
_diffrn_measurement_method '\f and \w'
_diffrn_radiation_monochromator graphite
_diffrn_radiation_source 'fine-focus sealed tube'
_diffrn_radiation_type MoK\a
_diffrn_radiation_wavelength 0.71073
_diffrn_reflns_av_R_equivalents 0.0248
_diffrn_reflns_av_sigmaI/netI 0.0204
_diffrn_reflns_limit_h_max 10
_diffrn_reflns_limit_h_min -10
_diffrn_reflns_limit_k_max 13
_diffrn_reflns_limit_k_min -12
_diffrn_reflns_limit_l_max 10
_diffrn_reflns_limit_l_min -13
_diffrn_reflns_number 15008
_diffrn_reflns_theta_full 27.50
_diffrn_reflns_theta_max 27.50
_diffrn_reflns_theta_min 2.10
_diffrn_standards_number 0
_exptl_absorpt_coefficient_mu 0.240
_exptl_absorpt_correction_T_max 0.9695
_exptl_absorpt_correction_T_min 0.9446
_exptl_absorpt_correction_type multi-scan
_exptl_absorpt_process_details '(SADABS; Sheldrick, 1996)'
_exptl_crystal_colour Colourless
_exptl_crystal_density_diffrn 1.310
_exptl_crystal_density_method 'not measured'
_exptl_crystal_description Block
_exptl_crystal_F_000 340
_exptl_crystal_size_max 0.24
_exptl_crystal_size_mid 0.18
_exptl_crystal_size_min 0.13
_refine_diff_density_max 0.327
_refine_diff_density_min -0.378
_refine_ls_extinction_method none
_refine_ls_goodness_of_fit_ref 1.038
_refine_ls_hydrogen_treatment constr
_refine_ls_matrix_type full
_refine_ls_number_parameters 210
_refine_ls_number_reflns 3775
_refine_ls_number_restraints 1
_refine_ls_restrained_S_all 1.064
_refine_ls_R_factor_all 0.0628
_refine_ls_R_factor_gt 0.0475
_refine_ls_shift/su_max 0.001
_refine_ls_shift/su_mean 0.001
_refine_ls_structure_factor_coef Fsqd
_refine_ls_weighting_details 'calc w=1/[\s^2^(Fo^2^)+(0.0795P)^2^+0.1903P] where P=(Fo^2^+2Fc^2^)/3'
_refine_ls_weighting_scheme calc
_refine_ls_wR_factor_gt 0.1317
_refine_ls_wR_factor_ref 0.1469
_reflns_number_gt 2854
_reflns_number_total 3775
_reflns_threshold_expression I>2\s(I)
_cod_data_source_file ci2957.cif
_cod_data_source_block I
_cod_depositor_comments
;
The following automatic conversions were performed:
'_symmetry_cell_setting' value 'Triclinic' changed to 'triclinic'
according to '/home/saulius/struct/CIF-dictionaries/cif_core.dic'
dictionary named 'cif_core.dic' version 2.4.1 from 2010-06-29.

Automatic conversion script
Id: cif_fix_enum 1527 2010-12-29 10:47:43Z saulius 

The following automatic conversions were performed:

'_symmetry_cell_setting' value 'Triclinic' changed to 'triclinic'
according to /home/saulius/struct/CIF-dictionaries/cif_core.dic
dictionary named 'cif_core.dic' version 2.4.1 from 2010-06-29.

Automatic conversion script
Id: cif_fix_values 1715 2011-07-08 13:25:40Z adriana 
;
_cod_original_cell_volume 825.91(4)
_cod_database_code 2224149
_cod_database_fobs_code 2224149

loop_
_symmetry_equiv_pos_as_xyz
'x, y, z'
'-x, -y, -z'

loop_
_atom_site_type_symbol
_atom_site_label
_atom_site_fract_x
_atom_site_fract_y
_atom_site_fract_z
_atom_site_U_iso_or_equiv
_atom_site_adp_type
_atom_site_calc_flag
_atom_site_refinement_flags
_atom_site_occupancy
_atom_site_disorder_assembly
_atom_site_disorder_group
Cl Cl1 0.59565(8) 0.80991(7) 0.87661(5) 0.0711(2) Uani d . 1 . .
N N1 0.79494(19) 0.38099(15) 0.42954(15) 0.0465(4) Uani d . 1 . .
O O1 0.93549(17) 0.66715(14) 0.21071(12) 0.0523(3) Uani d . 1 . .
O O2 0.7449(2) 0.48238(16) 0.06011(14) 0.0690(4) Uani d . 1 . .
C C1 0.8150(2) 0.40465(18) 0.31986(18) 0.0433(4) Uani d . 1 . .
C C2 0.7883(2) 0.53430(18) 0.30236(17) 0.0407(4) Uani d . 1 . .
C C3 0.7375(2) 0.63972(17) 0.40021(16) 0.0387(4) Uani d . 1 . .
C C4 0.71546(19) 0.61552(17) 0.52007(16) 0.0387(4) Uani d . 1 . .
C C5 0.6644(2) 0.7151(2) 0.62823(17) 0.0451(4) Uani d . 1 . .
H H5 0.6412 0.8009 0.6230 0.054 Uiso calc R 1 . .
C C6 0.6496(2) 0.6845(2) 0.74006(17) 0.0481(4) Uani d . 1 . .
C C7 0.6778(2) 0.5543(2) 0.74986(18) 0.0523(5) Uani d . 1 . .
H H7 0.6647 0.5352 0.8264 0.063 Uiso calc R 1 . .
C C8 0.7245(2) 0.4561(2) 0.64596(19) 0.0508(4) Uani d . 1 . .
H H8 0.7428 0.3696 0.6520 0.061 Uiso calc R 1 . .
C C9 0.7459(2) 0.48359(18) 0.52871(17) 0.0422(4) Uani d . 1 . .
C C10 0.8700(3) 0.2882(2) 0.2144(2) 0.0569(5) Uani d . 1 . .
H H10A 0.8926 0.2145 0.2484 0.085 Uiso calc R 1 . .
H H10B 0.9685 0.3259 0.1968 0.085 Uiso calc R 1 . .
H H10C 0.7839 0.2500 0.1307 0.085 Uiso calc R 1 . .
C C11 0.8176(2) 0.55604(19) 0.17664(18) 0.0465(4) Uani d . 1 . .
C C12 0.9625(4) 0.7067(2) 0.0980(2) 0.0733(7) Uani d D 1 . .
H H12A 0.8579 0.6918 0.0321 0.088 Uiso calc R 1 . .
H H12B 1.0348 0.6487 0.0514 0.088 Uiso calc R 1 . .
C C13 1.0409(5) 0.8617(3) 0.1562(3) 0.1064(11) Uani d D 1 . .
H H13A 1.0569 0.8904 0.0826 0.160 Uiso calc R 1 . .
H H13B 1.1459 0.8749 0.2191 0.160 Uiso calc R 1 . .
H H13C 0.9696 0.9181 0.2038 0.160 Uiso calc R 1 . .
C C14 0.7035(2) 0.77328(18) 0.38081(17) 0.0408(4) Uani d . 1 . .
C C15 0.5843(2) 0.7689(2) 0.26713(19) 0.0492(4) Uani d . 1 . .
H H15 0.5239 0.6823 0.2036 0.059 Uiso calc R 1 . .
C C16 0.5557(3) 0.8940(2) 0.2488(2) 0.0609(5) Uani d . 1 . .
H H16 0.4755 0.8908 0.1733 0.073 Uiso calc R 1 . .
C C17 0.6458(3) 1.0230(2) 0.3421(3) 0.0625(6) Uani d . 1 . .
H H17 0.6263 1.1064 0.3293 0.075 Uiso calc R 1 . .
C C18 0.7641(3) 1.0279(2) 0.4538(2) 0.0629(5) Uani d . 1 . .
H H18 0.8251 1.1147 0.5165 0.075 Uiso calc R 1 . .
C C19 0.7927(2) 0.9034(2) 0.4729(2) 0.0521(4) Uani d . 1 . .
H H19 0.8731 0.9075 0.5487 0.063 Uiso calc R 1 . .

loop_
_atom_site_aniso_label
_atom_site_aniso_U_11
_atom_site_aniso_U_22
_atom_site_aniso_U_33
_atom_site_aniso_U_12
_atom_site_aniso_U_13
_atom_site_aniso_U_23
Cl1 0.0823(4) 0.0947(5) 0.0429(3) 0.0315(3) 0.0267(2) 0.0238(3)
N1 0.0520(9) 0.0403(8) 0.0503(8) 0.0080(6) 0.0129(7) 0.0206(7)
O1 0.0608(8) 0.0592(8) 0.0419(6) 0.0060(6) 0.0191(6) 0.0223(6)
O2 0.0949(12) 0.0642(9) 0.0385(7) 0.0010(8) 0.0144(7) 0.0118(6)
C1 0.0431(9) 0.0404(9) 0.0472(9) 0.0068(7) 0.0130(7) 0.0163(7)
C2 0.0416(9) 0.0427(9) 0.0395(8) 0.0072(7) 0.0117(7) 0.0164(7)
C3 0.0387(8) 0.0410(9) 0.0380(8) 0.0071(7) 0.0089(6) 0.0170(7)
C4 0.0372(8) 0.0431(9) 0.0374(8) 0.0062(7) 0.0080(6) 0.0179(7)
C5 0.0446(9) 0.0547(10) 0.0413(8) 0.0146(8) 0.0125(7) 0.0221(8)
C6 0.0439(9) 0.0630(11) 0.0366(8) 0.0080(8) 0.0109(7) 0.0176(8)
C7 0.0528(10) 0.0662(12) 0.0395(9) -0.0035(9) 0.0069(7) 0.0274(9)
C8 0.0581(11) 0.0494(10) 0.0470(9) 0.0005(8) 0.0069(8) 0.0260(8)
C9 0.0418(9) 0.0440(9) 0.0422(8) 0.0033(7) 0.0077(7) 0.0201(7)
C10 0.0645(12) 0.0455(10) 0.0657(12) 0.0169(9) 0.0276(10) 0.0186(9)
C11 0.0557(10) 0.0464(10) 0.0422(9) 0.0155(8) 0.0176(8) 0.0177(8)
C12 0.113(2) 0.0663(14) 0.0491(11) 0.0044(13) 0.0366(12) 0.0246(10)
C13 0.165(3) 0.086(2) 0.0744(17) -0.011(2) 0.0446(19) 0.0358(15)
C14 0.0453(9) 0.0429(9) 0.0410(8) 0.0124(7) 0.0171(7) 0.0192(7)
C15 0.0503(10) 0.0527(10) 0.0515(10) 0.0093(8) 0.0119(8) 0.0280(8)
C16 0.0559(11) 0.0731(14) 0.0729(13) 0.0208(10) 0.0185(10) 0.0469(12)
C17 0.0709(13) 0.0522(12) 0.0866(15) 0.0251(10) 0.0355(12) 0.0407(11)
C18 0.0757(14) 0.0423(10) 0.0725(13) 0.0136(10) 0.0271(11) 0.0180(10)
C19 0.0583(11) 0.0474(10) 0.0488(10) 0.0107(8) 0.0128(8) 0.0158(8)

loop_
_atom_type_symbol
_atom_type_description
_atom_type_scat_dispersion_real
_atom_type_scat_dispersion_imag
_atom_type_scat_source
C C 0.0033 0.0016 'International Tables Vol C Tables 4.2.6.8 and 6.1.1.4'
H H 0.0000 0.0000 'International Tables Vol C Tables 4.2.6.8 and 6.1.1.4'
N N 0.0061 0.0033 'International Tables Vol C Tables 4.2.6.8 and 6.1.1.4'
O O 0.0106 0.0060 'International Tables Vol C Tables 4.2.6.8 and 6.1.1.4'
Cl Cl 0.1484 0.1585 'International Tables Vol C Tables 4.2.6.8 and 6.1.1.4'

loop_
_geom_angle_atom_site_label_1
_geom_angle_atom_site_label_2
_geom_angle_atom_site_label_3
_geom_angle_site_symmetry_1
_geom_angle_site_symmetry_3
_geom_angle
_geom_angle_publ_flag
C1 N1 C9 . . 118.67(14) ?
C11 O1 C12 . . 115.60(15) ?
N1 C1 C2 . . 122.09(16) ?
N1 C1 C10 . . 116.33(15) ?
C2 C1 C10 . . 121.57(15) ?
C3 C2 C1 . . 120.68(15) ?
C3 C2 C11 . . 119.90(15) ?
C1 C2 C11 . . 119.42(15) ?
C2 C3 C4 . . 117.83(14) ?
C2 C3 C14 . . 121.20(14) ?
C4 C3 C14 . . 120.96(14) ?
C5 C4 C9 . . 119.10(15) ?
C5 C4 C3 . . 123.49(15) ?
C9 C4 C3 . . 117.41(15) ?
C6 C5 C4 . . 119.64(16) ?
C6 C5 H5 . . 120.2 ?
C4 C5 H5 . . 120.2 ?
C5 C6 C7 . . 122.02(17) ?
C5 C6 Cl1 . . 119.74(15) ?
C7 C6 Cl1 . . 118.23(13) ?
C8 C7 C6 . . 119.22(16) ?
C8 C7 H7 . . 120.4 ?
C6 C7 H7 . . 120.4 ?
C7 C8 C9 . . 121.19(17) ?
C7 C8 H8 . . 119.4 ?
C9 C8 H8 . . 119.4 ?
N1 C9 C8 . . 117.90(15) ?
N1 C9 C4 . . 123.31(15) ?
C8 C9 C4 . . 118.79(16) ?
C1 C10 H10A . . 109.5 ?
C1 C10 H10B . . 109.5 ?
H10A C10 H10B . . 109.5 ?
C1 C10 H10C . . 109.5 ?
H10A C10 H10C . . 109.5 ?
H10B C10 H10C . . 109.5 ?
O2 C11 O1 . . 124.32(17) ?
O2 C11 C2 . . 124.75(18) ?
O1 C11 C2 . . 110.93(14) ?
O1 C12 C13 . . 108.36(17) ?
O1 C12 H12A . . 110.0 ?
C13 C12 H12A . . 110.0 ?
O1 C12 H12B . . 110.0 ?
C13 C12 H12B . . 110.0 ?
H12A C12 H12B . . 108.4 ?
C12 C13 H13A . . 109.5 ?
C12 C13 H13B . . 109.5 ?
H13A C13 H13B . . 109.5 ?
C12 C13 H13C . . 109.5 ?
H13A C13 H13C . . 109.5 ?
H13B C13 H13C . . 109.5 ?
C19 C14 C15 . . 118.78(16) ?
C19 C14 C3 . . 120.68(15) ?
C15 C14 C3 . . 120.52(16) ?
C16 C15 C14 . . 120.00(18) ?
C16 C15 H15 . . 120.0 ?
C14 C15 H15 . . 120.0 ?
C17 C16 C15 . . 120.37(19) ?
C17 C16 H16 . . 119.8 ?
C15 C16 H16 . . 119.8 ?
C18 C17 C16 . . 119.94(18) ?
C18 C17 H17 . . 120.0 ?
C16 C17 H17 . . 120.0 ?
C17 C18 C19 . . 119.9(2) ?
C17 C18 H18 . . 120.0 ?
C19 C18 H18 . . 120.0 ?
C14 C19 C18 . . 120.97(19) ?
C14 C19 H19 . . 119.5 ?
C18 C19 H19 . . 119.5 ?

loop_
_geom_bond_atom_site_label_1
_geom_bond_atom_site_label_2
_geom_bond_site_symmetry_2
_geom_bond_distance
_geom_bond_publ_flag
Cl1 C6 . 1.7414(19) ?
N1 C1 . 1.317(2) ?
N1 C9 . 1.364(2) ?
O1 C11 . 1.329(2) ?
O1 C12 . 1.450(2) ?
O2 C11 . 1.206(2) ?
C1 C2 . 1.428(2) ?
C1 C10 . 1.503(3) ?
C2 C3 . 1.380(2) ?
C2 C11 . 1.501(2) ?
C3 C4 . 1.432(2) ?
C3 C14 . 1.489(2) ?
C4 C5 . 1.416(2) ?
C4 C9 . 1.421(2) ?
C5 C6 . 1.364(2) ?
C5 H5 . 0.93 ?
C6 C7 . 1.404(3) ?
C7 C8 . 1.362(3) ?
C7 H7 . 0.93 ?
C8 C9 . 1.419(2) ?
C8 H8 . 0.93 ?
C10 H10A . 0.96 ?
C10 H10B . 0.96 ?
C10 H10C . 0.96 ?
C12 C13 . 1.513(2) ?
C12 H12A . 0.97 ?
C12 H12B . 0.97 ?
C13 H13A . 0.96 ?
C13 H13B . 0.96 ?
C13 H13C . 0.96 ?
C14 C19 . 1.383(3) ?
C14 C15 . 1.394(2) ?
C15 C16 . 1.389(3) ?
C15 H15 . 0.93 ?
C16 C17 . 1.381(3) ?
C16 H16 . 0.93 ?
C17 C18 . 1.373(3) ?
C17 H17 . 0.93 ?
C18 C19 . 1.387(3) ?
C18 H18 . 0.93 ?
C19 H19 . 0.93 ?

loop_
_geom_torsion_atom_site_label_1
_geom_torsion_atom_site_label_2
_geom_torsion_atom_site_label_3
_geom_torsion_atom_site_label_4
_geom_torsion_site_symmetry_1
_geom_torsion_site_symmetry_2
_geom_torsion_site_symmetry_3
_geom_torsion_site_symmetry_4
_geom_torsion
_geom_torsion_publ_flag
C9 N1 C1 C2 . . . . 0.5(3) ?
C9 N1 C1 C10 . . . . 179.69(16) ?
N1 C1 C2 C3 . . . . -1.0(3) ?
C10 C1 C2 C3 . . . . 179.86(16) ?
N1 C1 C2 C11 . . . . 178.43(16) ?
C10 C1 C2 C11 . . . . -0.7(3) ?
C1 C2 C3 C4 . . . . 1.1(2) ?
C11 C2 C3 C4 . . . . -178.39(15) ?
C1 C2 C3 C14 . . . . -177.78(15) ?
C11 C2 C3 C14 . . . . 2.8(2) ?
C2 C3 C4 C5 . . . . 179.76(15) ?
C14 C3 C4 C5 . . . . -1.4(2) ?
C2 C3 C4 C9 . . . . -0.7(2) ?
C14 C3 C4 C9 . . . . 178.17(15) ?
C9 C4 C5 C6 . . . . 1.7(3) ?
C3 C4 C5 C6 . . . . -178.74(16) ?
C4 C5 C6 C7 . . . . -2.3(3) ?
C4 C5 C6 Cl1 . . . . 177.19(13) ?
C5 C6 C7 C8 . . . . 1.3(3) ?
Cl1 C6 C7 C8 . . . . -178.20(14) ?
C6 C7 C8 C9 . . . . 0.3(3) ?
C1 N1 C9 C8 . . . . 179.84(16) ?
C1 N1 C9 C4 . . . . -0.1(3) ?
C7 C8 C9 N1 . . . . 179.20(17) ?
C7 C8 C9 C4 . . . . -0.8(3) ?
C5 C4 C9 N1 . . . . 179.81(15) ?
C3 C4 C9 N1 . . . . 0.2(2) ?
C5 C4 C9 C8 . . . . -0.2(2) ?
C3 C4 C9 C8 . . . . -179.76(15) ?
C12 O1 C11 O2 . . . . 6.4(3) ?
C12 O1 C11 C2 . . . . -174.03(17) ?
C3 C2 C11 O2 . . . . -119.9(2) ?
C1 C2 C11 O2 . . . . 60.7(3) ?
C3 C2 C11 O1 . . . . 60.5(2) ?
C1 C2 C11 O1 . . . . -118.93(17) ?
C11 O1 C12 C13 . . . . 156.4(2) ?
C2 C3 C14 C19 . . . . -119.39(19) ?
C4 C3 C14 C19 . . . . 61.8(2) ?
C2 C3 C14 C15 . . . . 58.7(2) ?
C4 C3 C14 C15 . . . . -120.12(18) ?
C19 C14 C15 C16 . . . . -0.7(3) ?
C3 C14 C15 C16 . . . . -178.83(17) ?
C14 C15 C16 C17 . . . . 0.5(3) ?
C15 C16 C17 C18 . . . . -0.1(3) ?
C16 C17 C18 C19 . . . . -0.2(3) ?
C15 C14 C19 C18 . . . . 0.5(3) ?
C3 C14 C19 C18 . . . . 178.57(18) ?
C17 C18 C19 C14 . . . . 0.0(3) ?

loop_
_cod_related_entry_id
_cod_related_entry_database
_cod_related_entry_code
1 ChemSpider 546888
